data_7104924
loop_
_publ_author_name
'Koide, Taro'
'Youfu, Katsuyuki'
'Saito, Shohei'
'Osuka, Atsuhiro'

_publ_section_title
;
 Multiple conformational changes of beta-tetraphenyl
 meso-hexakis(pentafluorophenyl) substituted [26] and
 [28]hexaphyrins(1.1.1.1.1.1).
;
_journal_issue 40
_journal_name_full 'Chemical communications (Cambridge, England)'
_journal_page_first 6047
_journal_page_last 6049
_journal_paper_doi 10.1039/b910167e
_journal_year 2009
_chemical_formula_moiety 'C90 H34 F30 N6, 2(C2 H F3 O2), 2(C2 F3 O2), 3(C H2 Cl2) '
_chemical_formula_sum 'C101 H42 Cl6 F42 N6 O8'
_chemical_formula_weight 2478.11
_chemical_name_systematic
;
?
;
_space_group_IT_number 14
_symmetry_cell_setting monoclinic
_symmetry_Int_Tables_number 14
_symmetry_space_group_name_Hall '-P 2ybc'
_symmetry_space_group_name_H-M 'P 1 21/c 1'
_atom_sites_solution_hydrogens geom
_atom_sites_solution_primary direct
_atom_sites_solution_secondary difmap
_audit_creation_method SHELXL-97
_cell_angle_alpha 90.00
_cell_angle_beta 100.059(2)
_cell_angle_gamma 90.00
_cell_formula_units_Z 4
_cell_length_a 13.8248(14)
_cell_length_b 21.260(2)
_cell_length_c 34.396(4)
_cell_measurement_reflns_used 5339
_cell_measurement_temperature 90(2)
_cell_measurement_theta_max 24.04
_cell_measurement_theta_min 2.26
_cell_volume 9953.8(18)
_computing_cell_refinement 'Bruker SMART'
_computing_data_collection 'Bruker SMART'
_computing_data_reduction 'Bruker SAINT'
_computing_molecular_graphics 'Bruker SHELXTL'
_computing_publication_material 'Bruker SHELXTL'
_computing_structure_refinement 'SHELXL-97 (Sheldrick, 1997)'
_computing_structure_solution 'SHELXS-97 (Sheldrick, 1990)'
_diffrn_ambient_temperature 90(2)
_diffrn_detector_area_resol_mean 8.366
_diffrn_measured_fraction_theta_full 0.972
_diffrn_measured_fraction_theta_max 0.972
_diffrn_measurement_device_type 'CCD area detector'
_diffrn_measurement_method 'phi and omega scans'
_diffrn_radiation_monochromator graphite
_diffrn_radiation_source 'fine-focus sealed tube'
_diffrn_radiation_type MoK\a
_diffrn_radiation_wavelength 0.71073
_diffrn_reflns_av_R_equivalents 0.0415
_diffrn_reflns_av_sigmaI/netI 0.0622
_diffrn_reflns_limit_h_max 17
_diffrn_reflns_limit_h_min -16
_diffrn_reflns_limit_k_max 27
_diffrn_reflns_limit_k_min -26
_diffrn_reflns_limit_l_max 27
_diffrn_reflns_limit_l_min -44
_diffrn_reflns_number 60223
_diffrn_reflns_theta_full 27.50
_diffrn_reflns_theta_max 27.50
_diffrn_reflns_theta_min 1.13
_exptl_absorpt_coefficient_mu 0.313
_exptl_absorpt_correction_T_max 0.9693
_exptl_absorpt_correction_T_min 0.8849
_exptl_absorpt_correction_type empirical
_exptl_crystal_colour brown
_exptl_crystal_density_diffrn 1.654
_exptl_crystal_density_method 'not measured'
_exptl_crystal_description prism
_exptl_crystal_F_000 4936
_exptl_crystal_size_max 0.40
_exptl_crystal_size_mid 0.10
_exptl_crystal_size_min 0.10
_refine_diff_density_max 1.978
_refine_diff_density_min -1.334
_refine_diff_density_rms 0.109
_refine_ls_extinction_method none
_refine_ls_goodness_of_fit_ref 1.015
_refine_ls_hydrogen_treatment constr
_refine_ls_matrix_type full
_refine_ls_number_parameters 1468
_refine_ls_number_reflns 22188
_refine_ls_number_restraints 36
_refine_ls_restrained_S_all 1.034
_refine_ls_R_factor_all 0.1268
_refine_ls_R_factor_gt 0.0777
_refine_ls_shift/su_max 0.000
_refine_ls_shift/su_mean 0.000
_refine_ls_structure_factor_coef Fsqd
_refine_ls_weighting_details 'calc w=1/[\s^2^(Fo^2^)+(0.1244P)^2^+23.6299P] where P=(Fo^2^+2Fc^2^)/3'
_refine_ls_weighting_scheme calc
_refine_ls_wR_factor_gt 0.2072
_refine_ls_wR_factor_ref 0.2445
_reflns_number_gt 13754
_reflns_number_total 22188
_reflns_threshold_expression >2sigma(I)
_cod_data_source_file b910167e.txt
_cod_data_source_block 4-TFA2-B
_cod_depositor_comments
;
The following automatic conversions were performed:
'_symmetry_cell_setting' value 'Monoclinic' changed to 'monoclinic'
according to '/home/saulius/struct/CIF-dictionaries/cif_core.dic'
dictionary named 'cif_core.dic' version 2.4.1 from 2010-06-29.

Automatic conversion script
Id: cif_fix_enum 1527 2010-12-29 10:47:43Z saulius 
;
_cod_original_sg_symbol_H-M P2(1)/c
_cod_database_code 7104924

loop_
_symmetry_equiv_pos_as_xyz
'x, y, z'
'-x, y+1/2, -z+1/2'
'-x, -y, -z'
'x, -y-1/2, z-1/2'

loop_
_atom_site_label
_atom_site_type_symbol
_atom_site_fract_x
_atom_site_fract_y
_atom_site_fract_z
_atom_site_U_iso_or_equiv
_atom_site_adp_type
_atom_site_occupancy
_atom_site_symmetry_multiplicity
_atom_site_calc_flag
_atom_site_refinement_flags
_atom_site_disorder_assembly
_atom_site_disorder_group
C1 C 0.6690(3) 0.67594(18) 0.24345(11) 0.0161(7) Uani 1 1 d . . .
C2 C 0.7731(3) 0.68563(18) 0.24720(12) 0.0188(8) Uani 1 1 d . . .
C3 C 0.8040(3) 0.65464(19) 0.21614(12) 0.0193(8) Uani 1 1 d . . .
C4 C 0.7197(3) 0.62312(19) 0.19375(12) 0.0180(8) Uani 1 1 d . . .
C5 C 0.7164(3) 0.57853(18) 0.16335(12) 0.0183(8) Uani 1 1 d . . .
C6 C 0.6310(3) 0.55525(18) 0.13988(12) 0.0186(8) Uani 1 1 d . . .
C7 C 0.6183(3) 0.49528(19) 0.12108(13) 0.0225(9) Uani 1 1 d . . .
H7 H 0.6687 0.4655 0.1196 0.027 Uiso 1 1 calc R . .
C8 C 0.5214(3) 0.48828(19) 0.10567(12) 0.0217(8) Uani 1 1 d . . .
H8 H 0.4920 0.4520 0.0925 0.026 Uiso 1 1 calc R . .
C9 C 0.4716(3) 0.54475(18) 0.11272(11) 0.0174(8) Uani 1 1 d . . .
C10 C 0.3717(3) 0.55747(18) 0.10085(11) 0.0173(8) Uani 1 1 d . . .
C11 C 0.3229(3) 0.61528(18) 0.10161(12) 0.0171(8) Uani 1 1 d . . .
C12 C 0.2203(3) 0.62323(19) 0.10024(13) 0.0212(8) Uani 1 1 d . . .
H12 H 0.1738 0.5903 0.1002 0.025 Uiso 1 1 calc R . .
C13 C 0.1998(3) 0.68600(19) 0.09902(12) 0.0202(8) Uani 1 1 d . . .
H13 H 0.1371 0.7045 0.0987 0.024 Uiso 1 1 calc R . .
C14 C 0.2890(3) 0.71894(18) 0.09825(11) 0.0173(8) Uani 1 1 d . . .
C15 C 0.2993(3) 0.78280(18) 0.08854(11) 0.0163(8) Uani 1 1 d . . .
C16 C 0.2310(3) 0.82737(18) 0.09751(11) 0.0162(8) Uani 1 1 d . . .
C17 C 0.1987(3) 0.88579(17) 0.07971(11) 0.0159(7) Uani 1 1 d . . .
C18 C 0.1287(3) 0.91018(18) 0.09993(11) 0.0162(8) Uani 1 1 d . . .
C19 C 0.1194(3) 0.86871(17) 0.13122(11) 0.0156(7) Uani 1 1 d . . .
C20 C 0.0630(3) 0.87356(18) 0.16187(12) 0.0166(8) Uani 1 1 d . . .
C21 C 0.0886(3) 0.84335(18) 0.19795(12) 0.0185(8) Uani 1 1 d . . .
C22 C 0.0337(3) 0.8327(2) 0.22869(13) 0.0245(9) Uani 1 1 d . . .
H22 H -0.0328 0.8446 0.2281 0.029 Uiso 1 1 calc R . .
C23 C 0.0920(3) 0.8026(2) 0.25905(13) 0.0245(9) Uani 1 1 d . . .
H23 H 0.0734 0.7904 0.2833 0.029 Uiso 1 1 calc R . .
C24 C 0.1857(3) 0.79256(19) 0.24832(12) 0.0205(8) Uani 1 1 d . . .
C25 C 0.2697(3) 0.76393(19) 0.26977(12) 0.0193(8) Uani 1 1 d . . .
C26 C 0.3508(3) 0.74554(19) 0.25284(12) 0.0190(8) Uani 1 1 d . . .
C27 C 0.3671(3) 0.7443(2) 0.21271(12) 0.0246(9) Uani 1 1 d . . .
H27 H 0.3203 0.7559 0.1902 0.030 Uiso 1 1 calc R . .
C28 C 0.4595(3) 0.72407(19) 0.21199(12) 0.0216(8) Uani 1 1 d . . .
H28 H 0.4887 0.7187 0.1892 0.026 Uiso 1 1 calc R . .
C29 C 0.5049(3) 0.71231(18) 0.25167(12) 0.0177(8) Uani 1 1 d . . .
C30 C 0.6043(3) 0.69978(17) 0.26725(11) 0.0164(8) Uani 1 1 d . . .
C31 C 0.8111(3) 0.54907(19) 0.15716(12) 0.0214(8) Uani 1 1 d . . .
C32 C 0.8678(3) 0.5132(2) 0.18602(13) 0.0280(10) Uani 1 1 d . . .
C33 C 0.9574(3) 0.4887(2) 0.18141(14) 0.0335(11) Uani 1 1 d . . .
C34 C 0.9919(3) 0.5001(2) 0.14716(14) 0.0306(10) Uani 1 1 d . . .
C35 C 0.9385(3) 0.5354(2) 0.11792(13) 0.0294(10) Uani 1 1 d . . .
C36 C 0.8479(3) 0.5588(2) 0.12269(13) 0.0262(9) Uani 1 1 d . . .
C37 C 0.3059(3) 0.50567(18) 0.08338(12) 0.0191(8) Uani 1 1 d . . .
C38 C 0.2804(3) 0.45513(19) 0.10483(13) 0.0231(9) Uani 1 1 d . . .
C39 C 0.2128(3) 0.4104(2) 0.08760(15) 0.0305(10) Uani 1 1 d . . .
C40 C 0.1691(4) 0.4160(2) 0.04953(16) 0.0379(12) Uani 1 1 d . . .
C41 C 0.1913(4) 0.4657(2) 0.02699(16) 0.0410(12) Uani 1 1 d . . .
C42 C 0.2597(3) 0.5101(2) 0.04402(14) 0.0274(9) Uani 1 1 d . . .
C43 C 0.3787(3) 0.80070(18) 0.06733(12) 0.0169(8) Uani 1 1 d . . .
C44 C 0.4375(3) 0.85350(18) 0.07786(12) 0.0188(8) Uani 1 1 d . . .
C45 C 0.5088(3) 0.8718(2) 0.05674(14) 0.0258(9) Uani 1 1 d . . .
C46 C 0.5265(3) 0.8362(2) 0.02534(13) 0.0256(9) Uani 1 1 d . . .
C47 C 0.4701(3) 0.7836(2) 0.01400(12) 0.0227(9) Uani 1 1 d . . .
C48 C 0.3964(3) 0.76750(18) 0.03458(12) 0.0188(8) Uani 1 1 d . . .
C49 C -0.0274(3) 0.91210(19) 0.15503(12) 0.0207(8) Uani 1 1 d . . .
C50 C -0.0430(3) 0.9619(2) 0.17857(16) 0.0331(11) Uani 1 1 d . . .
C51 C -0.1276(5) 0.9983(3) 0.1694(2) 0.0561(17) Uani 1 1 d U . .
C52 C -0.1959(4) 0.9835(3) 0.1359(2) 0.0613(19) Uani 1 1 d U . .
C53 C -0.1824(3) 0.9349(3) 0.11271(19) 0.0514(16) Uani 1 1 d U . .
C54 C -0.1000(3) 0.8992(3) 0.12219(15) 0.0347(12) Uani 1 1 d . . .
F16 F 0.0264(2) 0.97859(14) 0.20876(9) 0.0461(8) Uani 1 1 d . . .
F17 F -0.1383(4) 1.04726(18) 0.19277(17) 0.0924(15) Uani 1 1 d U . .
F18 F -0.2761(3) 1.0209(2) 0.12814(17) 0.1037(18) Uani 1 1 d U . .
F19 F -0.2483(2) 0.9212(2) 0.08088(13) 0.0875(15) Uani 1 1 d U . .
F20 F -0.0897(2) 0.85041(17) 0.09871(9) 0.0496(8) Uani 1 1 d . . .
C56 C 0.3335(3) 0.7945(2) 0.34002(13) 0.0244(9) Uani 1 1 d . . .
C57 C 0.3396(3) 0.7888(2) 0.38024(13) 0.0269(9) Uani 1 1 d . . .
C58 C 0.2850(3) 0.7432(2) 0.39501(12) 0.0254(9) Uani 1 1 d . . .
C59 C 0.2259(3) 0.7042(2) 0.36936(12) 0.0217(8) Uani 1 1 d . . .
C60 C 0.2214(3) 0.7109(2) 0.32915(12) 0.0211(8) Uani 1 1 d . . .
C61 C 0.6386(3) 0.71238(18) 0.30977(12) 0.0174(8) Uani 1 1 d . . .
C62 C 0.6157(3) 0.76931(19) 0.32683(12) 0.0203(8) Uani 1 1 d . . .
C63 C 0.6355(3) 0.7787(2) 0.36696(14) 0.0269(9) Uani 1 1 d . . .
C64 C 0.6838(3) 0.7328(2) 0.39124(13) 0.0303(10) Uani 1 1 d . . .
C65 C 0.7118(3) 0.6777(2) 0.37536(13) 0.0266(9) Uani 1 1 d . . .
C66 C 0.6881(3) 0.66807(19) 0.33528(12) 0.0206(8) Uani 1 1 d . . .
C67 C 0.8311(3) 0.7277(2) 0.27693(12) 0.0206(8) Uani 1 1 d . . .
C68 C 0.9038(3) 0.7037(2) 0.30658(12) 0.0231(9) Uani 1 1 d . . .
H68 H 0.9193 0.6601 0.3070 0.028 Uiso 1 1 calc R . .
C69 C 0.9535(3) 0.7431(2) 0.33542(13) 0.0283(10) Uani 1 1 d . . .
H69 H 1.0023 0.7264 0.3557 0.034 Uiso 1 1 calc R . .
C70 C 0.9326(3) 0.8061(2) 0.33488(14) 0.0300(10) Uani 1 1 d . . .
H70 H 0.9675 0.8328 0.3546 0.036 Uiso 1 1 calc R . .
C71 C 0.8609(3) 0.8311(2) 0.30574(14) 0.0297(10) Uani 1 1 d . . .
H71 H 0.8467 0.8748 0.3054 0.036 Uiso 1 1 calc R . .
C72 C 0.8098(3) 0.7915(2) 0.27690(13) 0.0238(9) Uani 1 1 d . . .
H72 H 0.7600 0.8083 0.2571 0.029 Uiso 1 1 calc R . .
C73 C 0.9022(3) 0.6600(2) 0.20488(12) 0.0227(9) Uani 1 1 d . . .
C74 C 0.9846(3) 0.6352(2) 0.22879(14) 0.0289(10) Uani 1 1 d . . .
H74 H 0.9783 0.6149 0.2528 0.035 Uiso 1 1 calc R . .
C75 C 1.0764(3) 0.6401(3) 0.21765(14) 0.0345(11) Uani 1 1 d . . .
H75 H 1.1327 0.6226 0.2339 0.041 Uiso 1 1 calc R . .
C76 C 1.0856(3) 0.6706(2) 0.18270(14) 0.0342(11) Uani 1 1 d . . .
H76 H 1.1482 0.6738 0.1750 0.041 Uiso 1 1 calc R . .
C77 C 1.0045(3) 0.6961(2) 0.15933(14) 0.0312(10) Uani 1 1 d . . .
H77 H 1.0112 0.7177 0.1358 0.037 Uiso 1 1 calc R . .
C78 C 0.9128(3) 0.6904(2) 0.17004(13) 0.0256(9) Uani 1 1 d . . .
H78 H 0.8567 0.7074 0.1535 0.031 Uiso 1 1 calc R . .
C79 C 0.2331(3) 0.91456(18) 0.04555(12) 0.0176(8) Uani 1 1 d . . .
C80 C 0.2344(3) 0.88010(19) 0.01094(12) 0.0194(8) Uani 1 1 d . . .
H80 H 0.2078 0.8388 0.0086 0.023 Uiso 1 1 calc R . .
C81 C 0.2737(3) 0.9054(2) -0.01983(12) 0.0243(9) Uani 1 1 d . . .
H81 H 0.2755 0.8812 -0.0429 0.029 Uiso 1 1 calc R . .
C82 C 0.3106(3) 0.9663(2) -0.01700(13) 0.0269(9) Uani 1 1 d . . .
H82 H 0.3381 0.9837 -0.0381 0.032 Uiso 1 1 calc R . .
C83 C 0.3071(3) 1.0017(2) 0.01664(14) 0.0285(10) Uani 1 1 d . . .
H83 H 0.3312 1.0437 0.0183 0.034 Uiso 1 1 calc R . .
C84 C 0.2688(3) 0.97619(19) 0.04774(13) 0.0224(9) Uani 1 1 d . . .
H84 H 0.2668 1.0007 0.0707 0.027 Uiso 1 1 calc R . .
C85 C 0.0741(3) 0.97048(18) 0.09039(11) 0.0165(8) Uani 1 1 d . . .
C86 C 0.0080(3) 0.97450(19) 0.05476(12) 0.0208(8) Uani 1 1 d . . .
H86 H -0.0019 0.9396 0.0373 0.025 Uiso 1 1 calc R . .
C87 C -0.0431(3) 1.0303(2) 0.04520(13) 0.0251(9) Uani 1 1 d . . .
H87 H -0.0881 1.0335 0.0210 0.030 Uiso 1 1 calc R . .
C88 C -0.0290(3) 1.0811(2) 0.07039(13) 0.0255(9) Uani 1 1 d . . .
H88 H -0.0646 1.1189 0.0637 0.031 Uiso 1 1 calc R . .
C89 C 0.0373(3) 1.0769(2) 0.10557(14) 0.0262(9) Uani 1 1 d . . .
H89 H 0.0473 1.1120 0.1229 0.031 Uiso 1 1 calc R . .
C90 C 0.0889(3) 1.02170(19) 0.11551(13) 0.0225(9) Uani 1 1 d . . .
H90 H 0.1344 1.0190 0.1396 0.027 Uiso 1 1 calc R . .
C91 C 0.5706(5) 0.6037(3) -0.00102(18) 0.0475(14) Uani 1 1 d . . .
C92 C 0.5762(4) 0.6460(2) 0.03535(16) 0.0358(11) Uani 1 1 d . . .
C93 C 0.3421(4) 0.5441(3) 0.2454(2) 0.0510(15) Uani 1 1 d . . .
C94 C 0.4473(3) 0.5642(2) 0.24158(14) 0.0284(10) Uani 1 1 d . . .
C95 C 0.4858(3) 0.6004(2) 0.40607(15) 0.0314(10) Uani 1 1 d . . .
C96 C 0.4732(3) 0.6096(2) 0.36114(13) 0.0241(9) Uani 1 1 d . . .
C99 C 0.3088(5) 0.5236(3) 0.72187(18) 0.0522(15) Uani 1 1 d . . .
H99A H 0.3379 0.4810 0.7223 0.063 Uiso 1 1 calc R . .
H99B H 0.2371 0.5189 0.7206 0.063 Uiso 1 1 calc R . .
C100 C 0.1545(6) 0.2667(3) 0.4766(2) 0.0681(19) Uani 1 1 d . . .
H10A H 0.1904 0.2846 0.4566 0.082 Uiso 1 1 calc R . .
H10B H 0.2016 0.2407 0.4948 0.082 Uiso 1 1 calc R . .
C101 C 0.1370(6) 0.6571(4) 0.9602(2) 0.087(3) Uani 1 1 d . . .
H10C H 0.1020 0.6302 0.9767 0.104 Uiso 1 1 calc R . .
H10D H 0.2033 0.6663 0.9752 0.104 Uiso 1 1 calc R . .
Cl1 Cl 0.33117(11) 0.56417(8) 0.67999(5) 0.0535(4) Uani 1 1 d . . .
Cl2 Cl 0.35995(16) 0.56439(9) 0.76558(6) 0.0754(5) Uani 1 1 d . . .
Cl3 Cl 0.1158(2) 0.32937(12) 0.50375(7) 0.1069(9) Uani 1 1 d . . .
Cl4 Cl 0.0638(3) 0.21884(16) 0.45297(8) 0.1339(13) Uani 1 1 d . . .
Cl5 Cl 0.07366(16) 0.72555(11) 0.94880(8) 0.0912(7) Uani 1 1 d . . .
Cl6 Cl 0.14744(16) 0.61557(9) 0.91339(8) 0.0978(8) Uani 1 1 d . . .
F1 F 0.8379(2) 0.50313(17) 0.22037(9) 0.0517(9) Uani 1 1 d . . .
F2 F 1.0117(3) 0.45519(19) 0.21051(10) 0.0644(11) Uani 1 1 d . . .
F3 F 1.08008(19) 0.47740(15) 0.14265(9) 0.0434(7) Uani 1 1 d . . .
F4 F 0.9748(2) 0.54757(18) 0.08519(9) 0.0501(8) Uani 1 1 d . . .
F5 F 0.7986(2) 0.59434(17) 0.09420(8) 0.0468(8) Uani 1 1 d . . .
F6 F 0.3187(2) 0.44954(12) 0.14294(8) 0.0343(6) Uani 1 1 d . . .
F7 F 0.1890(2) 0.36234(13) 0.10945(10) 0.0418(7) Uani 1 1 d . . .
F8 F 0.1040(3) 0.37300(16) 0.03316(12) 0.0632(10) Uani 1 1 d . . .
F9 F 0.1488(3) 0.47186(18) -0.01086(11) 0.0705(12) Uani 1 1 d . . .
F10 F 0.2799(2) 0.55811(13) 0.02190(8) 0.0394(7) Uani 1 1 d . . .
F11 F 0.42512(17) 0.88799(11) 0.10909(7) 0.0270(5) Uani 1 1 d . . .
F12 F 0.56135(18) 0.92372(12) 0.06692(9) 0.0352(6) Uani 1 1 d . . .
F13 F 0.59840(18) 0.85229(14) 0.00589(9) 0.0377(7) Uani 1 1 d . . .
F14 F 0.48593(18) 0.74938(13) -0.01699(7) 0.0304(6) Uani 1 1 d . . .
F15 F 0.33767(17) 0.71918(11) 0.02070(7) 0.0231(5) Uani 1 1 d . . .
F21 F 0.3881(2) 0.83979(13) 0.32710(8) 0.0380(7) Uani 1 1 d . . .
F22 F 0.3973(2) 0.82704(15) 0.40521(8) 0.0424(7) Uani 1 1 d . . .
F23 F 0.28975(19) 0.73709(13) 0.43388(7) 0.0331(6) Uani 1 1 d . . .
F24 F 0.17286(19) 0.65947(12) 0.38349(8) 0.0319(6) Uani 1 1 d . . .
F25 F 0.16154(18) 0.67240(12) 0.30506(7) 0.0281(6) Uani 1 1 d . . .
F26 F 0.57575(18) 0.81615(11) 0.30415(8) 0.0279(6) Uani 1 1 d . . .
F27 F 0.60902(19) 0.83231(13) 0.38265(8) 0.0354(6) Uani 1 1 d . . .
F28 F 0.7041(2) 0.74282(16) 0.43037(8) 0.0462(8) Uani 1 1 d . . .
F29 F 0.7586(2) 0.63330(15) 0.39895(8) 0.0404(7) Uani 1 1 d . . .
F30 F 0.71336(17) 0.61256(11) 0.32120(7) 0.0259(5) Uani 1 1 d . . .
F31 F 0.6151(3) 0.62763(17) -0.02906(10) 0.0649(11) Uani 1 1 d . . .
F32 F 0.4788(3) 0.5924(2) -0.01785(13) 0.0853(14) Uani 1 1 d . . .
F33 F 0.6123(4) 0.54824(17) 0.00941(13) 0.0860(15) Uani 1 1 d . . .
F34 F 0.3056(2) 0.5856(2) 0.26900(12) 0.0798(13) Uani 1 1 d . . .
F35 F 0.3409(4) 0.4912(3) 0.2634(3) 0.147(3) Uani 1 1 d . . .
F36 F 0.2801(2) 0.5435(3) 0.21242(13) 0.0861(15) Uani 1 1 d . . .
F37 F 0.5737(3) 0.6199(2) 0.42268(10) 0.0796(14) Uani 1 1 d . . .
F38 F 0.4784(3) 0.54259(16) 0.41730(11) 0.0633(10) Uani 1 1 d . . .
F39 F 0.4218(3) 0.6336(2) 0.42117(10) 0.0848(16) Uani 1 1 d . . .
N1 N 0.6403(2) 0.63911(15) 0.21083(10) 0.0175(7) Uani 1 1 d . . .
H1 H 0.5794 0.6273 0.2020 0.021 Uiso 1 1 calc R . .
N2 N 0.5411(2) 0.58399(16) 0.13360(10) 0.0185(7) Uani 1 1 d . . .
H2 H 0.5294 0.6220 0.1417 0.022 Uiso 1 1 calc R . .
N3 N 0.3622(2) 0.67455(14) 0.10135(9) 0.0158(6) Uani 1 1 d . . .
H3 H 0.4252 0.6829 0.1029 0.019 Uiso 1 1 calc R . .
N4 N 0.1808(2) 0.81891(15) 0.12846(10) 0.0171(7) Uani 1 1 d . . .
H4 H 0.1873 0.7860 0.1443 0.021 Uiso 1 1 calc R . .
N5 N 0.1809(2) 0.81695(16) 0.21082(10) 0.0193(7) Uani 1 1 d . . .
H5 H 0.2289 0.8160 0.1971 0.023 Uiso 1 1 calc R . .
N6 N 0.4362(2) 0.72375(15) 0.27495(10) 0.0178(7) Uani 1 1 d . . .
H6 H 0.4456 0.7179 0.3007 0.021 Uiso 1 1 calc R . .
O1 O 0.5084(2) 0.64481(16) 0.05316(10) 0.0351(8) Uani 1 1 d . . .
O2 O 0.6553(3) 0.6779(2) 0.04236(11) 0.0480(10) Uani 1 1 d . . .
H2A H 0.6551 0.7004 0.0624 0.072 Uiso 1 1 calc R . .
O3 O 0.5069(2) 0.56819(15) 0.27348(10) 0.0305(7) Uani 1 1 d . . .
O4 O 0.4620(2) 0.57581(16) 0.20819(10) 0.0317(7) Uani 1 1 d . . .
O5 O 0.4917(3) 0.55939(15) 0.34341(11) 0.0396(8) Uani 1 1 d . . .
H5A H 0.4840 0.5662 0.3190 0.059 Uiso 1 1 calc R . .
O6 O 0.4512(2) 0.66151(14) 0.34809(9) 0.0265(7) Uani 1 1 d . . .
C55 C 0.2743(3) 0.75654(19) 0.31317(12) 0.0194(8) Uani 1 1 d . . .
O7 O 0.5580(2) 0.72241(14) 0.13324(9) 0.0251(6) Uani 1 1 d . . .
F42 F 0.6384(2) 0.86281(13) 0.14057(9) 0.0458(8) Uani 1 1 d . . .
F40 F 0.6255(3) 0.80471(15) 0.18983(9) 0.0498(8) Uani 1 1 d . . .
F41 F 0.7612(2) 0.80874(15) 0.16897(11) 0.0521(9) Uani 1 1 d . . .
O8 O 0.6827(2) 0.7469(2) 0.10184(11) 0.0443(9) Uani 1 1 d . . .
C97 C 0.6307(3) 0.7526(2) 0.12823(12) 0.0240(9) Uani 1 1 d . . .
C98 C 0.6643(3) 0.8073(2) 0.15694(14) 0.0294(10) Uani 1 1 d . . .

loop_
_atom_site_aniso_label
_atom_site_aniso_U_11
_atom_site_aniso_U_22
_atom_site_aniso_U_33
_atom_site_aniso_U_23
_atom_site_aniso_U_13
_atom_site_aniso_U_12
C1 0.0155(17) 0.0177(18) 0.0154(19) 0.0007(15) 0.0031(14) 0.0011(14)
C2 0.0153(17) 0.0214(19) 0.019(2) -0.0008(16) 0.0022(15) -0.0011(15)
C3 0.0144(17) 0.023(2) 0.020(2) -0.0022(16) 0.0019(15) -0.0006(15)
C4 0.0140(17) 0.0223(19) 0.0177(19) -0.0017(16) 0.0025(15) 0.0026(15)
C5 0.0148(17) 0.0198(19) 0.020(2) -0.0011(16) 0.0040(15) 0.0027(15)
C6 0.0168(18) 0.0204(19) 0.019(2) -0.0017(16) 0.0042(15) 0.0026(15)
C7 0.0186(19) 0.023(2) 0.026(2) -0.0052(17) 0.0051(16) 0.0050(16)
C8 0.023(2) 0.020(2) 0.022(2) -0.0056(17) 0.0019(16) 0.0014(16)
C9 0.0197(18) 0.0186(19) 0.0146(19) -0.0010(15) 0.0047(15) -0.0002(15)
C10 0.0174(18) 0.0188(19) 0.0164(19) -0.0022(15) 0.0051(15) -0.0035(15)
C11 0.0147(17) 0.0180(18) 0.019(2) -0.0008(16) 0.0029(14) -0.0010(14)
C12 0.0153(18) 0.022(2) 0.028(2) 0.0007(17) 0.0070(16) -0.0030(15)
C13 0.0158(18) 0.0202(19) 0.026(2) -0.0030(17) 0.0085(16) -0.0010(15)
C14 0.0149(17) 0.0214(19) 0.0163(19) -0.0019(16) 0.0044(14) 0.0016(15)
C15 0.0153(17) 0.0173(18) 0.0164(19) -0.0007(15) 0.0030(14) 0.0010(14)
C16 0.0141(17) 0.0190(18) 0.0157(19) -0.0014(15) 0.0027(14) -0.0008(14)
C17 0.0139(16) 0.0160(18) 0.0175(19) -0.0016(15) 0.0018(14) 0.0001(14)
C18 0.0123(16) 0.0181(18) 0.0176(19) -0.0001(15) 0.0014(14) -0.0008(14)
C19 0.0134(16) 0.0153(17) 0.0180(19) 0.0018(15) 0.0023(14) 0.0022(14)
C20 0.0142(17) 0.0170(18) 0.0185(19) 0.0006(15) 0.0027(14) 0.0006(14)
C21 0.0145(17) 0.0191(19) 0.023(2) 0.0019(16) 0.0056(15) 0.0046(15)
C22 0.0181(19) 0.031(2) 0.027(2) 0.0054(19) 0.0108(17) 0.0080(17)
C23 0.023(2) 0.029(2) 0.024(2) 0.0075(18) 0.0125(17) 0.0074(17)
C24 0.0204(19) 0.023(2) 0.019(2) 0.0046(17) 0.0065(16) 0.0060(16)
C25 0.0174(18) 0.024(2) 0.018(2) 0.0029(16) 0.0062(15) 0.0045(15)
C26 0.0169(18) 0.0222(19) 0.018(2) 0.0039(16) 0.0040(15) 0.0020(15)
C27 0.0201(19) 0.036(2) 0.018(2) 0.0043(18) 0.0054(16) 0.0080(18)
C28 0.0222(19) 0.025(2) 0.019(2) 0.0022(17) 0.0076(16) 0.0081(16)
C29 0.0169(18) 0.0169(18) 0.020(2) 0.0009(16) 0.0065(15) 0.0009(14)
C30 0.0172(17) 0.0159(18) 0.0163(19) 0.0002(15) 0.0032(14) -0.0015(14)
C31 0.0178(18) 0.024(2) 0.022(2) -0.0066(17) 0.0030(16) 0.0012(16)
C32 0.026(2) 0.034(2) 0.026(2) 0.0000(19) 0.0108(18) 0.0087(18)
C33 0.031(2) 0.041(3) 0.029(3) 0.002(2) 0.0052(19) 0.018(2)
C34 0.020(2) 0.039(3) 0.033(3) -0.009(2) 0.0053(18) 0.0096(19)
C35 0.021(2) 0.047(3) 0.022(2) -0.006(2) 0.0090(17) -0.0022(19)
C36 0.0177(19) 0.040(3) 0.021(2) -0.0032(19) 0.0031(16) 0.0039(18)
C37 0.0155(17) 0.0160(18) 0.027(2) -0.0038(16) 0.0063(16) 0.0011(15)
C38 0.0208(19) 0.022(2) 0.028(2) -0.0009(18) 0.0084(17) 0.0019(16)
C39 0.025(2) 0.021(2) 0.049(3) 0.002(2) 0.015(2) -0.0016(17)
C40 0.030(2) 0.031(3) 0.050(3) -0.009(2) -0.002(2) -0.013(2)
C41 0.042(3) 0.038(3) 0.037(3) -0.003(2) -0.010(2) -0.006(2)
C42 0.027(2) 0.023(2) 0.030(2) -0.0030(19) 0.0018(18) -0.0025(17)
C43 0.0137(17) 0.0168(18) 0.020(2) 0.0030(15) 0.0019(15) 0.0021(14)
C44 0.0179(18) 0.0180(19) 0.019(2) 0.0014(16) 0.0002(15) 0.0026(15)
C45 0.0139(18) 0.026(2) 0.035(3) 0.0073(19) -0.0017(17) -0.0056(16)
C46 0.0151(18) 0.033(2) 0.030(2) 0.0121(19) 0.0071(17) 0.0021(17)
C47 0.0208(19) 0.030(2) 0.019(2) 0.0056(18) 0.0074(16) 0.0083(17)
C48 0.0169(18) 0.0182(19) 0.021(2) 0.0029(16) 0.0028(15) 0.0020(15)
C49 0.0156(18) 0.025(2) 0.022(2) 0.0083(17) 0.0064(15) 0.0040(16)
C50 0.032(2) 0.026(2) 0.046(3) 0.006(2) 0.021(2) 0.0068(19)
C51 0.060(3) 0.034(3) 0.089(4) 0.015(3) 0.054(3) 0.019(2)
C52 0.025(2) 0.070(4) 0.093(5) 0.051(4) 0.019(3) 0.019(3)
C53 0.017(2) 0.079(4) 0.058(3) 0.038(3) 0.005(2) 0.005(2)
C54 0.0149(19) 0.056(3) 0.034(3) 0.021(2) 0.0059(18) -0.003(2)
F16 0.0576(19) 0.0407(17) 0.0445(18) -0.0169(14) 0.0214(15) -0.0012(14)
F17 0.100(3) 0.047(2) 0.152(4) 0.006(2) 0.081(3) 0.033(2)
F18 0.049(2) 0.109(3) 0.163(4) 0.082(3) 0.044(2) 0.053(2)
F19 0.0230(15) 0.153(4) 0.078(3) 0.063(3) -0.0136(16) -0.007(2)
F20 0.0366(16) 0.078(2) 0.0324(16) -0.0069(16) 0.0001(13) -0.0266(16)
C56 0.024(2) 0.025(2) 0.026(2) 0.0019(18) 0.0118(17) -0.0010(17)
C57 0.026(2) 0.032(2) 0.024(2) -0.0052(19) 0.0065(18) -0.0043(18)
C58 0.023(2) 0.037(2) 0.018(2) 0.0024(18) 0.0072(16) 0.0064(18)
C59 0.0145(18) 0.030(2) 0.022(2) 0.0067(18) 0.0061(15) 0.0006(16)
C60 0.0152(18) 0.026(2) 0.022(2) 0.0012(17) 0.0019(15) 0.0016(16)
C61 0.0137(17) 0.0209(19) 0.019(2) -0.0026(16) 0.0061(15) -0.0040(15)
C62 0.0167(18) 0.0202(19) 0.025(2) -0.0029(17) 0.0073(16) -0.0013(15)
C63 0.021(2) 0.031(2) 0.030(2) -0.0103(19) 0.0064(18) -0.0035(17)
C64 0.024(2) 0.048(3) 0.018(2) -0.009(2) 0.0023(17) -0.004(2)
C65 0.020(2) 0.035(2) 0.024(2) 0.0033(19) 0.0038(17) 0.0052(18)
C66 0.0128(17) 0.026(2) 0.025(2) -0.0018(17) 0.0080(15) 0.0006(15)
C67 0.0133(17) 0.028(2) 0.021(2) -0.0040(17) 0.0061(15) -0.0051(15)
C68 0.0171(18) 0.032(2) 0.021(2) -0.0012(18) 0.0056(16) -0.0008(17)
C69 0.0168(19) 0.046(3) 0.022(2) -0.001(2) 0.0038(16) -0.0057(18)
C70 0.020(2) 0.044(3) 0.028(2) -0.013(2) 0.0101(18) -0.0150(19)
C71 0.030(2) 0.030(2) 0.031(2) -0.005(2) 0.0115(19) -0.0119(19)
C72 0.0176(18) 0.032(2) 0.023(2) 0.0002(18) 0.0063(16) -0.0044(17)
C73 0.0156(18) 0.033(2) 0.021(2) -0.0067(18) 0.0064(16) -0.0052(16)
C74 0.0183(19) 0.044(3) 0.025(2) -0.005(2) 0.0064(17) 0.0012(18)
C75 0.018(2) 0.055(3) 0.031(3) -0.013(2) 0.0071(18) 0.000(2)
C76 0.019(2) 0.053(3) 0.034(3) -0.017(2) 0.0146(19) -0.011(2)
C77 0.028(2) 0.041(3) 0.027(2) -0.006(2) 0.0129(19) -0.010(2)
C78 0.0183(19) 0.033(2) 0.026(2) -0.0043(19) 0.0057(17) -0.0040(17)
C79 0.0148(17) 0.0198(19) 0.018(2) 0.0031(16) 0.0038(15) 0.0035(15)
C80 0.0184(18) 0.0183(19) 0.021(2) 0.0014(16) 0.0016(15) 0.0035(15)
C81 0.023(2) 0.035(2) 0.014(2) 0.0016(18) 0.0033(16) 0.0103(18)
C82 0.026(2) 0.033(2) 0.024(2) 0.0094(19) 0.0121(18) 0.0015(18)
C83 0.029(2) 0.026(2) 0.031(2) 0.0076(19) 0.0071(19) -0.0044(18)
C84 0.0216(19) 0.023(2) 0.023(2) 0.0018(17) 0.0045(16) -0.0014(16)
C85 0.0145(17) 0.0176(18) 0.018(2) 0.0024(15) 0.0056(15) 0.0022(14)
C86 0.0190(19) 0.022(2) 0.021(2) 0.0006(17) 0.0027(16) 0.0040(16)
C87 0.025(2) 0.029(2) 0.021(2) 0.0064(18) 0.0037(17) 0.0093(17)
C88 0.025(2) 0.024(2) 0.029(2) 0.0056(18) 0.0082(18) 0.0099(17)
C89 0.027(2) 0.019(2) 0.034(2) -0.0040(18) 0.0089(18) 0.0023(17)
C90 0.0225(19) 0.024(2) 0.021(2) 0.0002(17) 0.0027(16) 0.0003(16)
C91 0.063(4) 0.040(3) 0.047(3) -0.002(3) 0.032(3) 0.005(3)
C92 0.030(2) 0.036(3) 0.042(3) 0.012(2) 0.011(2) 0.010(2)
C93 0.032(3) 0.061(4) 0.063(4) -0.006(3) 0.016(3) -0.011(3)
C94 0.022(2) 0.029(2) 0.037(3) -0.008(2) 0.0127(19) -0.0033(17)
C95 0.031(2) 0.030(2) 0.035(3) 0.013(2) 0.013(2) 0.0084(19)
C96 0.0174(19) 0.029(2) 0.028(2) 0.0046(19) 0.0083(16) 0.0020(17)
C99 0.064(4) 0.050(3) 0.047(3) -0.002(3) 0.021(3) 0.002(3)
C100 0.080(5) 0.066(4) 0.053(4) 0.000(3) -0.005(4) 0.015(4)
C101 0.087(5) 0.081(5) 0.074(5) 0.025(4) -0.039(4) -0.044(4)
Cl1 0.0531(8) 0.0625(9) 0.0469(8) 0.0118(7) 0.0144(7) 0.0132(7)
Cl2 0.0909(13) 0.0724(12) 0.0596(11) -0.0193(9) 0.0041(9) -0.0027(10)
Cl3 0.149(2) 0.1007(16) 0.0650(13) -0.0006(12) 0.0014(13) 0.0679(16)
Cl4 0.164(3) 0.149(3) 0.0696(15) 0.0215(16) -0.0317(16) -0.074(2)
Cl5 0.0716(12) 0.0808(13) 0.128(2) -0.0096(13) 0.0370(13) -0.0212(10)
Cl6 0.0781(13) 0.0579(11) 0.137(2) -0.0175(12) -0.0367(13) 0.0001(10)
F1 0.0548(19) 0.071(2) 0.0361(17) 0.0229(16) 0.0260(15) 0.0369(17)
F2 0.060(2) 0.090(3) 0.047(2) 0.0261(19) 0.0189(16) 0.057(2)
F3 0.0231(13) 0.0616(19) 0.0475(18) -0.0071(15) 0.0116(12) 0.0204(13)
F4 0.0317(15) 0.090(2) 0.0348(16) 0.0087(16) 0.0219(13) 0.0158(16)
F5 0.0333(15) 0.079(2) 0.0303(15) 0.0182(15) 0.0115(12) 0.0224(15)
F6 0.0469(16) 0.0291(14) 0.0273(14) 0.0052(11) 0.0075(12) -0.0055(12)
F7 0.0388(15) 0.0264(14) 0.064(2) 0.0046(14) 0.0206(14) -0.0125(12)
F8 0.052(2) 0.0482(19) 0.082(3) -0.0132(18) -0.0084(18) -0.0303(16)
F9 0.086(3) 0.065(2) 0.045(2) 0.0000(18) -0.0311(19) -0.025(2)
F10 0.0571(18) 0.0316(14) 0.0264(14) 0.0051(12) -0.0012(13) -0.0086(13)
F11 0.0247(12) 0.0244(12) 0.0308(14) -0.0066(11) 0.0022(10) -0.0045(10)
F12 0.0230(12) 0.0310(14) 0.0501(17) 0.0084(13) 0.0019(12) -0.0110(11)
F13 0.0233(13) 0.0497(17) 0.0442(17) 0.0155(14) 0.0169(12) -0.0041(12)
F14 0.0293(13) 0.0423(15) 0.0228(13) 0.0028(11) 0.0136(10) 0.0072(11)
F15 0.0236(12) 0.0242(12) 0.0226(12) -0.0039(10) 0.0069(10) -0.0017(10)
F21 0.0458(16) 0.0371(15) 0.0353(16) -0.0022(13) 0.0183(13) -0.0181(13)
F22 0.0431(16) 0.0532(18) 0.0308(15) -0.0124(14) 0.0060(13) -0.0185(14)
F23 0.0318(14) 0.0504(17) 0.0175(13) 0.0025(12) 0.0054(10) 0.0021(12)
F24 0.0338(14) 0.0356(14) 0.0282(14) 0.0100(12) 0.0105(11) -0.0064(11)
F25 0.0266(12) 0.0332(14) 0.0239(13) -0.0012(11) 0.0025(10) -0.0079(11)
F26 0.0296(13) 0.0195(12) 0.0350(15) -0.0007(11) 0.0068(11) 0.0026(10)
F27 0.0346(14) 0.0365(15) 0.0368(16) -0.0216(13) 0.0104(12) -0.0021(12)
F28 0.0440(16) 0.072(2) 0.0201(14) -0.0143(14) -0.0006(12) 0.0074(15)
F29 0.0360(15) 0.0591(19) 0.0243(14) 0.0089(13) 0.0005(12) 0.0215(14)
F30 0.0228(12) 0.0260(12) 0.0286(13) 0.0003(11) 0.0040(10) 0.0070(10)
F31 0.100(3) 0.060(2) 0.047(2) 0.0087(17) 0.049(2) 0.020(2)
F32 0.090(3) 0.105(3) 0.064(3) -0.038(3) 0.024(2) -0.030(3)
F33 0.157(4) 0.042(2) 0.078(3) 0.0091(19) 0.071(3) 0.035(2)
F34 0.0357(18) 0.140(4) 0.071(3) -0.025(3) 0.0273(18) 0.006(2)
F35 0.061(3) 0.089(4) 0.296(9) 0.084(5) 0.044(4) -0.025(3)
F36 0.0293(17) 0.155(4) 0.077(3) -0.050(3) 0.0179(18) -0.031(2)
F37 0.068(2) 0.137(4) 0.0291(18) 0.017(2) -0.0042(17) -0.046(3)
F38 0.098(3) 0.0423(19) 0.053(2) 0.0243(16) 0.021(2) 0.0037(18)
F39 0.114(3) 0.111(3) 0.040(2) 0.036(2) 0.046(2) 0.080(3)
N1 0.0098(14) 0.0222(16) 0.0213(17) -0.0033(14) 0.0054(12) -0.0007(12)
N2 0.0157(15) 0.0199(16) 0.0203(17) -0.0024(14) 0.0039(13) 0.0020(13)
N3 0.0128(14) 0.0157(15) 0.0198(17) -0.0005(13) 0.0055(12) -0.0003(12)
N4 0.0166(15) 0.0175(16) 0.0188(17) 0.0030(13) 0.0071(13) 0.0039(12)
N5 0.0137(15) 0.0262(18) 0.0196(17) 0.0061(14) 0.0073(13) 0.0079(13)
N6 0.0161(15) 0.0220(16) 0.0155(16) 0.0000(14) 0.0035(12) 0.0023(13)
O1 0.0336(18) 0.0424(19) 0.0317(18) 0.0016(15) 0.0125(15) 0.0037(15)
O2 0.0338(19) 0.073(3) 0.041(2) 0.004(2) 0.0164(16) 0.0044(18)
O3 0.0290(16) 0.0309(17) 0.0334(18) -0.0024(14) 0.0103(14) -0.0019(13)
O4 0.0235(15) 0.0405(19) 0.0325(18) -0.0092(15) 0.0086(13) -0.0081(14)
O5 0.056(2) 0.0299(18) 0.037(2) 0.0036(15) 0.0186(17) 0.0070(16)
O6 0.0278(15) 0.0290(16) 0.0233(16) 0.0073(13) 0.0065(12) 0.0061(13)
C55 0.0173(18) 0.024(2) 0.018(2) 0.0066(16) 0.0056(15) 0.0060(15)
O7 0.0231(14) 0.0264(15) 0.0269(16) -0.0011(13) 0.0076(12) -0.0043(12)
F42 0.0572(19) 0.0314(15) 0.0420(18) 0.0066(13) -0.0099(15) -0.0024(14)
F40 0.070(2) 0.0495(18) 0.0333(16) -0.0097(14) 0.0168(15) -0.0294(16)
F41 0.0275(14) 0.0534(19) 0.069(2) -0.0113(17) -0.0095(14) -0.0057(14)
O8 0.0304(18) 0.070(3) 0.035(2) -0.0085(19) 0.0134(15) -0.0141(17)
C97 0.0214(19) 0.031(2) 0.019(2) 0.0074(18) 0.0023(16) -0.0004(17)
C98 0.026(2) 0.031(2) 0.030(2) 0.009(2) 0.0008(18) -0.0076(18)

loop_
_atom_type_symbol
_atom_type_description
_atom_type_scat_dispersion_real
_atom_type_scat_dispersion_imag
_atom_type_scat_source
C C 0.0033 0.0016 'International Tables Vol C Tables 4.2.6.8 and 6.1.1.4'
H H 0.0000 0.0000 'International Tables Vol C Tables 4.2.6.8 and 6.1.1.4'
N N 0.0061 0.0033 'International Tables Vol C Tables 4.2.6.8 and 6.1.1.4'
O O 0.0106 0.0060 'International Tables Vol C Tables 4.2.6.8 and 6.1.1.4'
F F 0.0171 0.0103 'International Tables Vol C Tables 4.2.6.8 and 6.1.1.4'
Cl Cl 0.1484 0.1585 'International Tables Vol C Tables 4.2.6.8 and 6.1.1.4'

loop_
_geom_angle_atom_site_label_1
_geom_angle_atom_site_label_2
_geom_angle_atom_site_label_3
_geom_angle
_geom_angle_site_symmetry_1
_geom_angle_site_symmetry_3
_geom_angle_publ_flag
N1 C1 C30 124.0(3) . . ?
N1 C1 C2 107.3(3) . . ?
C30 C1 C2 128.6(4) . . ?
C3 C2 C1 107.5(3) . . ?
C3 C2 C67 128.0(3) . . ?
C1 C2 C67 124.1(4) . . ?
C2 C3 C4 107.7(3) . . ?
C2 C3 C73 125.9(4) . . ?
C4 C3 C73 126.0(4) . . ?
N1 C4 C5 124.1(3) . . ?
N1 C4 C3 106.7(3) . . ?
C5 C4 C3 128.8(3) . . ?
C6 C5 C4 125.5(3) . . ?
C6 C5 C31 116.1(3) . . ?
C4 C5 C31 118.2(3) . . ?
N2 C6 C5 125.8(4) . . ?
N2 C6 C7 106.9(3) . . ?
C5 C6 C7 127.0(4) . . ?
C8 C7 C6 108.0(3) . . ?
C8 C7 H7 126.0 . . ?
C6 C7 H7 126.0 . . ?
C7 C8 C9 108.3(4) . . ?
C7 C8 H8 125.9 . . ?
C9 C8 H8 125.9 . . ?
N2 C9 C10 126.9(4) . . ?
N2 C9 C8 106.6(3) . . ?
C10 C9 C8 126.6(4) . . ?
C9 C10 C11 128.2(4) . . ?
C9 C10 C37 118.6(3) . . ?
C11 C10 C37 113.2(3) . . ?
N3 C11 C10 127.6(3) . . ?
N3 C11 C12 106.6(3) . . ?
C10 C11 C12 125.7(3) . . ?
C13 C12 C11 108.6(3) . . ?
C13 C12 H12 125.7 . . ?
C11 C12 H12 125.7 . . ?
C12 C13 C14 107.8(3) . . ?
C12 C13 H13 126.1 . . ?
C14 C13 H13 126.1 . . ?
N3 C14 C15 125.1(3) . . ?
N3 C14 C13 106.8(3) . . ?
C15 C14 C13 127.0(3) . . ?
C16 C15 C14 119.7(3) . . ?
C16 C15 C43 121.4(3) . . ?
C14 C15 C43 118.8(3) . . ?
N4 C16 C15 121.8(3) . . ?
N4 C16 C17 106.5(3) . . ?
C15 C16 C17 131.7(4) . . ?
C18 C17 C16 107.7(3) . . ?
C18 C17 C79 126.5(3) . . ?
C16 C17 C79 125.8(3) . . ?
C17 C18 C19 108.2(3) . . ?
C17 C18 C85 125.4(3) . . ?
C19 C18 C85 126.3(3) . . ?
N4 C19 C18 106.8(3) . . ?
N4 C19 C20 122.3(3) . . ?
C18 C19 C20 130.8(3) . . ?
C21 C20 C19 122.9(3) . . ?
C21 C20 C49 118.3(3) . . ?
C19 C20 C49 118.7(3) . . ?
C20 C21 N5 123.1(3) . . ?
C20 C21 C22 130.8(4) . . ?
N5 C21 C22 106.1(3) . . ?
C23 C22 C21 108.8(4) . . ?
C23 C22 H22 125.6 . . ?
C21 C22 H22 125.6 . . ?
C22 C23 C24 108.4(4) . . ?
C22 C23 H23 125.8 . . ?
C24 C23 H23 125.8 . . ?
N5 C24 C25 123.7(4) . . ?
N5 C24 C23 106.7(3) . . ?
C25 C24 C23 129.5(4) . . ?
C24 C25 C26 123.4(4) . . ?
C24 C25 C55 117.3(3) . . ?
C26 C25 C55 119.2(3) . . ?
N6 C26 C25 122.4(4) . . ?
N6 C26 C27 105.3(3) . . ?
C25 C26 C27 132.3(4) . . ?
C28 C27 C26 109.3(4) . . ?
C28 C27 H27 125.4 . . ?
C26 C27 H27 125.4 . . ?
C27 C28 C29 107.4(4) . . ?
C27 C28 H28 126.3 . . ?
C29 C28 H28 126.3 . . ?
N6 C29 C30 122.8(4) . . ?
N6 C29 C28 107.2(3) . . ?
C30 C29 C28 129.5(4) . . ?
C1 C30 C29 121.5(4) . . ?
C1 C30 C61 120.8(3) . . ?
C29 C30 C61 117.7(3) . . ?
C32 C31 C36 116.8(4) . . ?
C32 C31 C5 121.9(4) . . ?
C36 C31 C5 121.3(4) . . ?
F1 C32 C33 117.7(4) . . ?
F1 C32 C31 120.0(4) . . ?
C33 C32 C31 122.3(4) . . ?
F2 C33 C34 120.1(4) . . ?
F2 C33 C32 120.7(4) . . ?
C34 C33 C32 119.2(4) . . ?
F3 C34 C35 119.8(4) . . ?
F3 C34 C33 119.7(4) . . ?
C35 C34 C33 120.5(4) . . ?
F4 C35 C34 119.6(4) . . ?
F4 C35 C36 120.7(4) . . ?
C34 C35 C36 119.7(4) . . ?
F5 C36 C35 118.4(4) . . ?
F5 C36 C31 119.9(4) . . ?
C35 C36 C31 121.5(4) . . ?
C38 C37 C42 116.9(4) . . ?
C38 C37 C10 123.7(4) . . ?
C42 C37 C10 119.1(4) . . ?
F6 C38 C37 120.0(4) . . ?
F6 C38 C39 118.7(4) . . ?
C37 C38 C39 121.3(4) . . ?
F7 C39 C40 119.9(4) . . ?
F7 C39 C38 119.6(4) . . ?
C40 C39 C38 120.5(4) . . ?
F8 C40 C39 120.3(5) . . ?
F8 C40 C41 119.2(5) . . ?
C39 C40 C41 120.5(4) . . ?
F9 C41 C40 121.3(4) . . ?
F9 C41 C42 119.7(5) . . ?
C40 C41 C42 119.1(5) . . ?
F10 C42 C41 118.3(4) . . ?
F10 C42 C37 119.9(4) . . ?
C41 C42 C37 121.7(4) . . ?
C48 C43 C44 116.2(4) . . ?
C48 C43 C15 121.6(3) . . ?
C44 C43 C15 122.1(4) . . ?
F11 C44 C45 118.2(4) . . ?
F11 C44 C43 119.9(4) . . ?
C45 C44 C43 121.9(4) . . ?
F12 C45 C46 119.9(4) . . ?
F12 C45 C44 120.1(4) . . ?
C46 C45 C44 120.0(4) . . ?
F13 C46 C45 120.2(4) . . ?
F13 C46 C47 119.9(4) . . ?
C45 C46 C47 119.9(4) . . ?
F14 C47 C46 120.1(4) . . ?
F14 C47 C48 120.7(4) . . ?
C46 C47 C48 119.1(4) . . ?
F15 C48 C47 117.5(4) . . ?
F15 C48 C43 119.7(3) . . ?
C47 C48 C43 122.8(4) . . ?
C50 C49 C54 117.5(4) . . ?
C50 C49 C20 123.3(4) . . ?
C54 C49 C20 119.1(4) . . ?
F16 C50 C49 119.9(4) . . ?
F16 C50 C51 119.4(5) . . ?
C49 C50 C51 120.5(5) . . ?
F17 C51 C50 118.2(7) . . ?
F17 C51 C52 122.8(6) . . ?
C50 C51 C52 118.9(6) . . ?
C53 C52 F18 122.1(7) . . ?
C53 C52 C51 121.5(5) . . ?
F18 C52 C51 116.4(7) . . ?
F19 C53 C52 120.9(5) . . ?
F19 C53 C54 120.1(7) . . ?
C52 C53 C54 119.1(6) . . ?
F20 C54 C53 117.4(5) . . ?
F20 C54 C49 120.1(4) . . ?
C53 C54 C49 122.4(6) . . ?
F21 C56 C57 117.1(4) . . ?
F21 C56 C55 119.8(4) . . ?
C57 C56 C55 123.1(4) . . ?
F22 C57 C56 121.1(4) . . ?
F22 C57 C58 119.5(4) . . ?
C56 C57 C58 119.4(4) . . ?
F23 C58 C59 120.4(4) . . ?
F23 C58 C57 120.2(4) . . ?
C59 C58 C57 119.4(4) . . ?
F24 C59 C58 119.8(4) . . ?
F24 C59 C60 120.2(4) . . ?
C58 C59 C60 120.0(4) . . ?
F25 C60 C59 118.1(4) . . ?
F25 C60 C55 119.6(4) . . ?
C59 C60 C55 122.3(4) . . ?
C66 C61 C62 116.4(4) . . ?
C66 C61 C30 122.7(4) . . ?
C62 C61 C30 120.8(4) . . ?
F26 C62 C63 118.1(4) . . ?
F26 C62 C61 120.2(4) . . ?
C63 C62 C61 121.7(4) . . ?
F27 C63 C62 120.5(4) . . ?
F27 C63 C64 119.7(4) . . ?
C62 C63 C64 119.8(4) . . ?
F28 C64 C65 120.6(4) . . ?
F28 C64 C63 119.3(4) . . ?
C65 C64 C63 120.1(4) . . ?
F29 C65 C66 120.6(4) . . ?
F29 C65 C64 120.0(4) . . ?
C66 C65 C64 119.4(4) . . ?
F30 C66 C65 117.4(4) . . ?
F30 C66 C61 120.0(4) . . ?
C65 C66 C61 122.6(4) . . ?
C72 C67 C68 118.9(4) . . ?
C72 C67 C2 119.9(4) . . ?
C68 C67 C2 121.1(4) . . ?
C69 C68 C67 120.3(4) . . ?
C69 C68 H68 119.9 . . ?
C67 C68 H68 119.9 . . ?
C70 C69 C68 120.4(4) . . ?
C70 C69 H69 119.8 . . ?
C68 C69 H69 119.8 . . ?
C69 C70 C71 120.4(4) . . ?
C69 C70 H70 119.8 . . ?
C71 C70 H70 119.8 . . ?
C70 C71 C72 119.5(4) . . ?
C70 C71 H71 120.3 . . ?
C72 C71 H71 120.3 . . ?
C67 C72 C71 120.5(4) . . ?
C67 C72 H72 119.7 . . ?
C71 C72 H72 119.7 . . ?
C74 C73 C78 119.2(4) . . ?
C74 C73 C3 120.8(4) . . ?
C78 C73 C3 120.0(4) . . ?
C73 C74 C75 120.2(4) . . ?
C73 C74 H74 119.9 . . ?
C75 C74 H74 119.9 . . ?
C76 C75 C74 119.9(4) . . ?
C76 C75 H75 120.1 . . ?
C74 C75 H75 120.1 . . ?
C77 C76 C75 120.1(4) . . ?
C77 C76 H76 119.9 . . ?
C75 C76 H76 119.9 . . ?
C76 C77 C78 120.1(4) . . ?
C76 C77 H77 119.9 . . ?
C78 C77 H77 119.9 . . ?
C77 C78 C73 120.5(4) . . ?
C77 C78 H78 119.7 . . ?
C73 C78 H78 119.7 . . ?
C84 C79 C80 118.7(4) . . ?
C84 C79 C17 120.4(4) . . ?
C80 C79 C17 120.9(4) . . ?
C81 C80 C79 120.8(4) . . ?
C81 C80 H80 119.6 . . ?
C79 C80 H80 119.6 . . ?
C80 C81 C82 119.9(4) . . ?
C80 C81 H81 120.0 . . ?
C82 C81 H81 120.0 . . ?
C83 C82 C81 119.9(4) . . ?
C83 C82 H82 120.0 . . ?
C81 C82 H82 120.0 . . ?
C84 C83 C82 120.3(4) . . ?
C84 C83 H83 119.9 . . ?
C82 C83 H83 119.9 . . ?
C83 C84 C79 120.3(4) . . ?
C83 C84 H84 119.8 . . ?
C79 C84 H84 119.8 . . ?
C90 C85 C86 120.2(4) . . ?
C90 C85 C18 121.6(3) . . ?
C86 C85 C18 118.2(3) . . ?
C87 C86 C85 119.1(4) . . ?
C87 C86 H86 120.4 . . ?
C85 C86 H86 120.4 . . ?
C88 C87 C86 120.7(4) . . ?
C88 C87 H87 119.7 . . ?
C86 C87 H87 119.7 . . ?
C87 C88 C89 119.9(4) . . ?
C87 C88 H88 120.1 . . ?
C89 C88 H88 120.1 . . ?
C90 C89 C88 120.2(4) . . ?
C90 C89 H89 119.9 . . ?
C88 C89 H89 119.9 . . ?
C85 C90 C89 120.0(4) . . ?
C85 C90 H90 120.0 . . ?
C89 C90 H90 120.0 . . ?
F32 C91 F33 107.2(5) . . ?
F32 C91 F31 106.4(5) . . ?
F33 C91 F31 107.4(4) . . ?
F32 C91 C92 111.8(5) . . ?
F33 C91 C92 110.0(5) . . ?
F31 C91 C92 113.7(5) . . ?
O1 C92 O2 129.3(5) . . ?
O1 C92 C91 118.0(5) . . ?
O2 C92 C91 112.7(5) . . ?
F35 C93 F36 110.5(6) . . ?
F35 C93 F34 104.2(6) . . ?
F36 C93 F34 105.9(5) . . ?
F35 C93 C94 112.0(5) . . ?
F36 C93 C94 114.6(5) . . ?
F34 C93 C94 109.0(5) . . ?
O4 C94 O3 127.9(4) . . ?
O4 C94 C93 116.7(4) . . ?
O3 C94 C93 115.4(4) . . ?
F38 C95 F39 107.3(4) . . ?
F38 C95 F37 106.5(4) . . ?
F39 C95 F37 107.2(5) . . ?
F38 C95 C96 114.7(4) . . ?
F39 C95 C96 111.4(4) . . ?
F37 C95 C96 109.3(4) . . ?
O6 C96 O5 130.0(4) . . ?
O6 C96 C95 117.7(4) . . ?
O5 C96 C95 112.2(4) . . ?
Cl1 C99 Cl2 110.8(3) . . ?
Cl1 C99 H99A 109.5 . . ?
Cl2 C99 H99A 109.5 . . ?
Cl1 C99 H99B 109.5 . . ?
Cl2 C99 H99B 109.5 . . ?
H99A C99 H99B 108.1 . . ?
Cl4 C100 Cl3 115.9(5) . . ?
Cl4 C100 H10A 108.3 . . ?
Cl3 C100 H10A 108.3 . . ?
Cl4 C100 H10B 108.3 . . ?
Cl3 C100 H10B 108.3 . . ?
H10A C100 H10B 107.4 . . ?
Cl5 C101 Cl6 108.6(4) . . ?
Cl5 C101 H10C 110.0 . . ?
Cl6 C101 H10C 110.0 . . ?
Cl5 C101 H10D 110.0 . . ?
Cl6 C101 H10D 110.0 . . ?
H10C C101 H10D 108.3 . . ?
C1 N1 C4 110.7(3) . . ?
C1 N1 H1 124.7 . . ?
C4 N1 H1 124.7 . . ?
C6 N2 C9 110.1(3) . . ?
C6 N2 H2 124.9 . . ?
C9 N2 H2 124.9 . . ?
C11 N3 C14 110.1(3) . . ?
C11 N3 H3 125.0 . . ?
C14 N3 H3 125.0 . . ?
C19 N4 C16 110.7(3) . . ?
C19 N4 H4 124.6 . . ?
C16 N4 H4 124.6 . . ?
C24 N5 C21 109.9(3) . . ?
C24 N5 H5 125.1 . . ?
C21 N5 H5 125.1 . . ?
C29 N6 C26 110.8(3) . . ?
C29 N6 H6 124.6 . . ?
C26 N6 H6 124.6 . . ?
C92 O2 H2A 109.5 . . ?
C96 O5 H5A 109.5 . . ?
C56 C55 C60 115.8(4) . . ?
C56 C55 C25 121.6(4) . . ?
C60 C55 C25 122.5(4) . . ?
O7 C97 O8 129.3(4) . . ?
O7 C97 C98 117.8(4) . . ?
O8 C97 C98 112.8(4) . . ?
F42 C98 F41 107.1(4) . . ?
F42 C98 F40 106.1(4) . . ?
F41 C98 F40 105.6(4) . . ?
F42 C98 C97 111.6(4) . . ?
F41 C98 C97 113.0(4) . . ?
F40 C98 C97 113.0(3) . . ?

loop_
_geom_bond_atom_site_label_1
_geom_bond_atom_site_label_2
_geom_bond_distance
_geom_bond_site_symmetry_2
_geom_bond_publ_flag
C1 N1 1.369(5) . ?
C1 C30 1.409(5) . ?
C1 C2 1.437(5) . ?
C2 C3 1.384(6) . ?
C2 C67 1.484(5) . ?
C3 C4 1.445(5) . ?
C3 C73 1.480(5) . ?
C4 N1 1.375(5) . ?
C4 C5 1.406(6) . ?
C5 C6 1.400(5) . ?
C5 C31 1.499(5) . ?
C6 N2 1.368(5) . ?
C6 C7 1.426(6) . ?
C7 C8 1.360(6) . ?
C7 H7 0.9500 . ?
C8 C9 1.426(5) . ?
C8 H8 0.9500 . ?
C9 N2 1.376(5) . ?
C9 C10 1.396(5) . ?
C10 C11 1.405(5) . ?
C10 C37 1.487(5) . ?
C11 N3 1.373(5) . ?
C11 C12 1.420(5) . ?
C12 C13 1.363(6) . ?
C12 H12 0.9500 . ?
C13 C14 1.422(5) . ?
C13 H13 0.9500 . ?
C14 N3 1.375(5) . ?
C14 C15 1.411(5) . ?
C15 C16 1.410(5) . ?
C15 C43 1.470(5) . ?
C16 N4 1.380(5) . ?
C16 C17 1.422(5) . ?
C17 C18 1.388(5) . ?
C17 C79 1.475(5) . ?
C18 C19 1.414(5) . ?
C18 C85 1.495(5) . ?
C19 N4 1.370(5) . ?
C19 C20 1.420(5) . ?
C20 C21 1.387(6) . ?
C20 C49 1.479(5) . ?
C21 N5 1.394(5) . ?
C21 C22 1.423(6) . ?
C22 C23 1.363(6) . ?
C22 H22 0.9500 . ?
C23 C24 1.423(6) . ?
C23 H23 0.9500 . ?
C24 N5 1.381(5) . ?
C24 C25 1.402(5) . ?
C25 C26 1.406(5) . ?
C25 C55 1.491(5) . ?
C26 N6 1.368(5) . ?
C26 C27 1.437(6) . ?
C27 C28 1.353(6) . ?
C27 H27 0.9500 . ?
C28 C29 1.421(6) . ?
C28 H28 0.9500 . ?
C29 N6 1.367(5) . ?
C29 C30 1.410(5) . ?
C30 C61 1.481(5) . ?
C31 C32 1.382(6) . ?
C31 C36 1.385(6) . ?
C32 F1 1.335(5) . ?
C32 C33 1.378(6) . ?
C33 F2 1.345(5) . ?
C33 C34 1.368(7) . ?
C34 F3 1.345(5) . ?
C34 C35 1.364(7) . ?
C35 F4 1.336(5) . ?
C35 C36 1.384(6) . ?
C36 F5 1.328(5) . ?
C37 C38 1.384(6) . ?
C37 C42 1.395(6) . ?
C38 F6 1.331(5) . ?
C38 C39 1.391(6) . ?
C39 F7 1.342(5) . ?
C39 C40 1.349(7) . ?
C40 F8 1.335(5) . ?
C40 C41 1.378(8) . ?
C41 F9 1.338(6) . ?
C41 C42 1.390(6) . ?
C42 F10 1.332(5) . ?
C43 C48 1.387(6) . ?
C43 C44 1.396(5) . ?
C44 F11 1.336(5) . ?
C44 C45 1.378(6) . ?
C45 F12 1.335(5) . ?
C45 C46 1.374(7) . ?
C46 F13 1.336(5) . ?
C46 C47 1.381(6) . ?
C47 F14 1.340(5) . ?
C47 C48 1.381(6) . ?
C48 F15 1.344(5) . ?
C49 C50 1.373(6) . ?
C49 C54 1.401(6) . ?
C50 F16 1.332(6) . ?
C50 C51 1.392(7) . ?
C51 F17 1.339(7) . ?
C51 C52 1.392(10) . ?
C52 C53 1.340(10) . ?
C52 F18 1.353(6) . ?
C53 F19 1.328(7) . ?
C53 C54 1.359(7) . ?
C54 F20 1.337(6) . ?
C56 F21 1.346(5) . ?
C56 C57 1.377(6) . ?
C56 C55 1.382(6) . ?
C57 F22 1.339(5) . ?
C57 C58 1.379(6) . ?
C58 F23 1.333(5) . ?
C58 C59 1.372(6) . ?
C59 F24 1.342(5) . ?
C59 C60 1.381(6) . ?
C60 F25 1.342(5) . ?
C60 C55 1.386(6) . ?
C61 C66 1.384(6) . ?
C61 C62 1.405(5) . ?
C62 F26 1.325(5) . ?
C62 C63 1.374(6) . ?
C63 F27 1.339(5) . ?
C63 C64 1.378(7) . ?
C64 F28 1.343(5) . ?
C64 C65 1.377(7) . ?
C65 F29 1.336(5) . ?
C65 C66 1.375(6) . ?
C66 F30 1.345(5) . ?
C67 C72 1.388(6) . ?
C67 C68 1.397(6) . ?
C68 C69 1.386(6) . ?
C68 H68 0.9500 . ?
C69 C70 1.369(7) . ?
C69 H69 0.9500 . ?
C70 C71 1.386(7) . ?
C70 H70 0.9500 . ?
C71 C72 1.395(6) . ?
C71 H71 0.9500 . ?
C72 H72 0.9500 . ?
C73 C74 1.387(6) . ?
C73 C78 1.392(6) . ?
C74 C75 1.393(6) . ?
C74 H74 0.9500 . ?
C75 C76 1.392(7) . ?
C75 H75 0.9500 . ?
C76 C77 1.372(7) . ?
C76 H76 0.9500 . ?
C77 C78 1.387(6) . ?
C77 H77 0.9500 . ?
C78 H78 0.9500 . ?
C79 C84 1.398(6) . ?
C79 C80 1.400(6) . ?
C80 C81 1.381(6) . ?
C80 H80 0.9500 . ?
C81 C82 1.388(6) . ?
C81 H81 0.9500 . ?
C82 C83 1.389(7) . ?
C82 H82 0.9500 . ?
C83 C84 1.385(6) . ?
C83 H83 0.9500 . ?
C84 H84 0.9500 . ?
C85 C90 1.383(6) . ?
C85 C86 1.398(5) . ?
C86 C87 1.391(6) . ?
C86 H86 0.9500 . ?
C87 C88 1.377(6) . ?
C87 H87 0.9500 . ?
C88 C89 1.387(6) . ?
C88 H88 0.9500 . ?
C89 C90 1.385(6) . ?
C89 H89 0.9500 . ?
C90 H90 0.9500 . ?
C91 F32 1.321(8) . ?
C91 F33 1.333(7) . ?
C91 F31 1.333(6) . ?
C91 C92 1.533(8) . ?
C92 O1 1.206(6) . ?
C92 O2 1.273(6) . ?
C93 F35 1.285(8) . ?
C93 F36 1.297(7) . ?
C93 F34 1.353(7) . ?
C93 C94 1.543(7) . ?
C94 O4 1.226(6) . ?
C94 O3 1.255(6) . ?
C95 F38 1.298(6) . ?
C95 F39 1.309(6) . ?
C95 F37 1.315(6) . ?
C95 C96 1.537(6) . ?
C96 O6 1.211(5) . ?
C96 O5 1.277(5) . ?
C99 Cl1 1.752(6) . ?
C99 Cl2 1.772(6) . ?
C99 H99A 0.9900 . ?
C99 H99B 0.9900 . ?
C100 Cl4 1.707(8) . ?
C100 Cl3 1.764(7) . ?
C100 H10A 0.9900 . ?
C100 H10B 0.9900 . ?
C101 Cl5 1.708(9) . ?
C101 Cl6 1.863(10) . ?
C101 H10C 0.9900 . ?
C101 H10D 0.9900 . ?
N1 H1 0.8800 . ?
N2 H2 0.8800 . ?
N3 H3 0.8800 . ?
N4 H4 0.8800 . ?
N5 H5 0.8800 . ?
N6 H6 0.8800 . ?
O2 H2A 0.8400 . ?
O5 H5A 0.8400 . ?
O7 C97 1.229(5) . ?
F42 C98 1.330(5) . ?
F40 C98 1.335(6) . ?
F41 C98 1.332(5) . ?
O8 C97 1.258(5) . ?
C97 C98 1.543(6) . ?

loop_
_geom_torsion_atom_site_label_1
_geom_torsion_atom_site_label_2
_geom_torsion_atom_site_label_3
_geom_torsion_atom_site_label_4
_geom_torsion
_geom_torsion_site_symmetry_1
_geom_torsion_site_symmetry_2
_geom_torsion_site_symmetry_3
_geom_torsion_site_symmetry_4
_geom_torsion_publ_flag
N1 C1 C2 C3 0.7(4) . . . . ?
C30 C1 C2 C3 -177.8(4) . . . . ?
N1 C1 C2 C67 174.5(4) . . . . ?
C30 C1 C2 C67 -4.0(7) . . . . ?
C1 C2 C3 C4 -2.4(5) . . . . ?
C67 C2 C3 C4 -175.9(4) . . . . ?
C1 C2 C3 C73 170.1(4) . . . . ?
C67 C2 C3 C73 -3.4(7) . . . . ?
C2 C3 C4 N1 3.3(5) . . . . ?
C73 C3 C4 N1 -169.2(4) . . . . ?
C2 C3 C4 C5 -169.7(4) . . . . ?
C73 C3 C4 C5 17.8(7) . . . . ?
N1 C4 C5 C6 15.9(7) . . . . ?
C3 C4 C5 C6 -172.2(4) . . . . ?
N1 C4 C5 C31 -158.9(4) . . . . ?
C3 C4 C5 C31 12.9(6) . . . . ?
C4 C5 C6 N2 21.5(7) . . . . ?
C31 C5 C6 N2 -163.5(4) . . . . ?
C4 C5 C6 C7 -152.2(4) . . . . ?
C31 C5 C6 C7 22.7(6) . . . . ?
N2 C6 C7 C8 -2.7(5) . . . . ?
C5 C6 C7 C8 172.0(4) . . . . ?
C6 C7 C8 C9 2.7(5) . . . . ?
C7 C8 C9 N2 -1.8(5) . . . . ?
C7 C8 C9 C10 178.5(4) . . . . ?
N2 C9 C10 C11 11.3(7) . . . . ?
C8 C9 C10 C11 -168.9(4) . . . . ?
N2 C9 C10 C37 -171.6(4) . . . . ?
C8 C9 C10 C37 8.1(6) . . . . ?
C9 C10 C11 N3 23.6(7) . . . . ?
C37 C10 C11 N3 -153.6(4) . . . . ?
C9 C10 C11 C12 -160.7(4) . . . . ?
C37 C10 C11 C12 22.1(6) . . . . ?
N3 C11 C12 C13 0.3(5) . . . . ?
C10 C11 C12 C13 -176.2(4) . . . . ?
C11 C12 C13 C14 1.9(5) . . . . ?
C12 C13 C14 N3 -3.4(5) . . . . ?
C12 C13 C14 C15 165.3(4) . . . . ?
N3 C14 C15 C16 -161.1(4) . . . . ?
C13 C14 C15 C16 32.1(6) . . . . ?
N3 C14 C15 C43 22.1(6) . . . . ?
C13 C14 C15 C43 -144.8(4) . . . . ?
C14 C15 C16 N4 27.5(6) . . . . ?
C43 C15 C16 N4 -155.7(4) . . . . ?
C14 C15 C16 C17 -152.6(4) . . . . ?
C43 C15 C16 C17 24.2(6) . . . . ?
N4 C16 C17 C18 -1.2(4) . . . . ?
C15 C16 C17 C18 178.9(4) . . . . ?
N4 C16 C17 C79 179.5(3) . . . . ?
C15 C16 C17 C79 -0.5(7) . . . . ?
C16 C17 C18 C19 2.2(4) . . . . ?
C79 C17 C18 C19 -178.5(4) . . . . ?
C16 C17 C18 C85 -178.7(3) . . . . ?
C79 C17 C18 C85 0.6(6) . . . . ?
C17 C18 C19 N4 -2.4(4) . . . . ?
C85 C18 C19 N4 178.6(3) . . . . ?
C17 C18 C19 C20 175.6(4) . . . . ?
C85 C18 C19 C20 -3.5(7) . . . . ?
N4 C19 C20 C21 23.6(6) . . . . ?
C18 C19 C20 C21 -154.1(4) . . . . ?
N4 C19 C20 C49 -155.9(4) . . . . ?
C18 C19 C20 C49 26.4(6) . . . . ?
C19 C20 C21 N5 14.2(6) . . . . ?
C49 C20 C21 N5 -166.3(4) . . . . ?
C19 C20 C21 C22 -166.5(4) . . . . ?
C49 C20 C21 C22 13.0(7) . . . . ?
C20 C21 C22 C23 -177.9(4) . . . . ?
N5 C21 C22 C23 1.5(5) . . . . ?
C21 C22 C23 C24 -0.6(5) . . . . ?
C22 C23 C24 N5 -0.5(5) . . . . ?
C22 C23 C24 C25 179.6(4) . . . . ?
N5 C24 C25 C26 -13.3(7) . . . . ?
C23 C24 C25 C26 166.5(4) . . . . ?
N5 C24 C25 C55 162.9(4) . . . . ?
C23 C24 C25 C55 -17.2(7) . . . . ?
C24 C25 C26 N6 173.0(4) . . . . ?
C55 C25 C26 N6 -3.2(6) . . . . ?
C24 C25 C26 C27 -6.8(7) . . . . ?
C55 C25 C26 C27 177.0(4) . . . . ?
N6 C26 C27 C28 -1.5(5) . . . . ?
C25 C26 C27 C28 178.3(4) . . . . ?
C26 C27 C28 C29 -0.4(5) . . . . ?
C27 C28 C29 N6 2.3(5) . . . . ?
C27 C28 C29 C30 -169.4(4) . . . . ?
N1 C1 C30 C29 -28.7(6) . . . . ?
C2 C1 C30 C29 149.6(4) . . . . ?
N1 C1 C30 C61 151.1(4) . . . . ?
C2 C1 C30 C61 -30.5(6) . . . . ?
N6 C29 C30 C1 167.1(4) . . . . ?
C28 C29 C30 C1 -22.4(6) . . . . ?
N6 C29 C30 C61 -12.7(6) . . . . ?
C28 C29 C30 C61 157.8(4) . . . . ?
C6 C5 C31 C32 -113.3(5) . . . . ?
C4 C5 C31 C32 62.0(6) . . . . ?
C6 C5 C31 C36 69.4(5) . . . . ?
C4 C5 C31 C36 -115.3(5) . . . . ?
C36 C31 C32 F1 178.4(4) . . . . ?
C5 C31 C32 F1 1.0(7) . . . . ?
C36 C31 C32 C33 0.9(7) . . . . ?
C5 C31 C32 C33 -176.5(4) . . . . ?
F1 C32 C33 F2 0.8(7) . . . . ?
C31 C32 C33 F2 178.4(5) . . . . ?
F1 C32 C33 C34 -177.5(5) . . . . ?
C31 C32 C33 C34 0.0(8) . . . . ?
F2 C33 C34 F3 0.4(7) . . . . ?
C32 C33 C34 F3 178.8(4) . . . . ?
F2 C33 C34 C35 -178.3(5) . . . . ?
C32 C33 C34 C35 0.1(8) . . . . ?
F3 C34 C35 F4 -0.6(7) . . . . ?
C33 C34 C35 F4 178.0(5) . . . . ?
F3 C34 C35 C36 -179.8(4) . . . . ?
C33 C34 C35 C36 -1.2(7) . . . . ?
F4 C35 C36 F5 -0.9(7) . . . . ?
C34 C35 C36 F5 178.3(4) . . . . ?
F4 C35 C36 C31 -177.0(4) . . . . ?
C34 C35 C36 C31 2.2(7) . . . . ?
C32 C31 C36 F5 -178.1(4) . . . . ?
C5 C31 C36 F5 -0.7(6) . . . . ?
C32 C31 C36 C35 -2.0(7) . . . . ?
C5 C31 C36 C35 175.4(4) . . . . ?
C9 C10 C37 C38 70.8(5) . . . . ?
C11 C10 C37 C38 -111.7(4) . . . . ?
C9 C10 C37 C42 -115.1(4) . . . . ?
C11 C10 C37 C42 62.4(5) . . . . ?
C42 C37 C38 F6 -177.2(4) . . . . ?
C10 C37 C38 F6 -3.0(6) . . . . ?
C42 C37 C38 C39 1.0(6) . . . . ?
C10 C37 C38 C39 175.2(4) . . . . ?
F6 C38 C39 F7 -1.0(6) . . . . ?
C37 C38 C39 F7 -179.3(4) . . . . ?
F6 C38 C39 C40 177.0(4) . . . . ?
C37 C38 C39 C40 -1.2(7) . . . . ?
F7 C39 C40 F8 -1.8(7) . . . . ?
C38 C39 C40 F8 -179.8(4) . . . . ?
F7 C39 C40 C41 178.7(5) . . . . ?
C38 C39 C40 C41 0.7(8) . . . . ?
F8 C40 C41 F9 0.3(8) . . . . ?
C39 C40 C41 F9 179.8(5) . . . . ?
F8 C40 C41 C42 -179.5(5) . . . . ?
C39 C40 C41 C42 0.1(8) . . . . ?
F9 C41 C42 F10 0.7(8) . . . . ?
C40 C41 C42 F10 -179.5(5) . . . . ?
F9 C41 C42 C37 179.9(5) . . . . ?
C40 C41 C42 C37 -0.3(8) . . . . ?
C38 C37 C42 F10 179.0(4) . . . . ?
C10 C37 C42 F10 4.5(6) . . . . ?
C38 C37 C42 C41 -0.2(7) . . . . ?
C10 C37 C42 C41 -174.7(4) . . . . ?
C16 C15 C43 C48 -130.0(4) . . . . ?
C14 C15 C43 C48 46.8(5) . . . . ?
C16 C15 C43 C44 47.2(5) . . . . ?
C14 C15 C43 C44 -136.0(4) . . . . ?
C48 C43 C44 F11 -179.9(3) . . . . ?
C15 C43 C44 F11 2.8(6) . . . . ?
C48 C43 C44 C45 0.4(6) . . . . ?
C15 C43 C44 C45 -176.9(4) . . . . ?
F11 C44 C45 F12 -2.0(6) . . . . ?
C43 C44 C45 F12 177.7(3) . . . . ?
F11 C44 C45 C46 177.5(4) . . . . ?
C43 C44 C45 C46 -2.8(6) . . . . ?
F12 C45 C46 F13 2.4(6) . . . . ?
C44 C45 C46 F13 -177.1(4) . . . . ?
F12 C45 C46 C47 -177.9(4) . . . . ?
C44 C45 C46 C47 2.6(6) . . . . ?
F13 C46 C47 F14 -1.5(6) . . . . ?
C45 C46 C47 F14 178.9(4) . . . . ?
F13 C46 C47 C48 179.6(4) . . . . ?
C45 C46 C47 C48 0.0(6) . . . . ?
F14 C47 C48 F15 -4.4(5) . . . . ?
C46 C47 C48 F15 174.5(3) . . . . ?
F14 C47 C48 C43 178.6(3) . . . . ?
C46 C47 C48 C43 -2.5(6) . . . . ?
C44 C43 C48 F15 -174.6(3) . . . . ?
C15 C43 C48 F15 2.6(5) . . . . ?
C44 C43 C48 C47 2.3(6) . . . . ?
C15 C43 C48 C47 179.6(4) . . . . ?
C21 C20 C49 C50 58.0(6) . . . . ?
C19 C20 C49 C50 -122.4(5) . . . . ?
C21 C20 C49 C54 -124.4(4) . . . . ?
C19 C20 C49 C54 55.2(5) . . . . ?
C54 C49 C50 F16 -175.9(4) . . . . ?
C20 C49 C50 F16 1.7(7) . . . . ?
C54 C49 C50 C51 -0.8(7) . . . . ?
C20 C49 C50 C51 176.8(4) . . . . ?
F16 C50 C51 F17 -3.3(7) . . . . ?
C49 C50 C51 F17 -178.4(5) . . . . ?
F16 C50 C51 C52 174.8(5) . . . . ?
C49 C50 C51 C52 -0.3(8) . . . . ?
F17 C51 C52 C53 178.7(5) . . . . ?
C50 C51 C52 C53 0.7(9) . . . . ?
F17 C51 C52 F18 -1.0(8) . . . . ?
C50 C51 C52 F18 -179.0(5) . . . . ?
F18 C52 C53 F19 -0.5(9) . . . . ?
C51 C52 C53 F19 179.8(5) . . . . ?
F18 C52 C53 C54 179.8(5) . . . . ?
C51 C52 C53 C54 0.1(9) . . . . ?
F19 C53 C54 F20 -0.8(7) . . . . ?
C52 C53 C54 F20 178.9(5) . . . . ?
F19 C53 C54 C49 178.9(4) . . . . ?
C52 C53 C54 C49 -1.3(8) . . . . ?
C50 C49 C54 F20 -178.6(4) . . . . ?
C20 C49 C54 F20 3.7(6) . . . . ?
C50 C49 C54 C53 1.7(7) . . . . ?
C20 C49 C54 C53 -176.1(4) . . . . ?
F21 C56 C57 F22 0.3(6) . . . . ?
C55 C56 C57 F22 -179.4(4) . . . . ?
F21 C56 C57 C58 180.0(4) . . . . ?
C55 C56 C57 C58 0.3(7) . . . . ?
F22 C57 C58 F23 -0.1(6) . . . . ?
C56 C57 C58 F23 -179.8(4) . . . . ?
F22 C57 C58 C59 179.9(4) . . . . ?
C56 C57 C58 C59 0.2(6) . . . . ?
F23 C58 C59 F24 -0.3(6) . . . . ?
C57 C58 C59 F24 179.7(4) . . . . ?
F23 C58 C59 C60 180.0(4) . . . . ?
C57 C58 C59 C60 0.0(6) . . . . ?
F24 C59 C60 F25 1.3(6) . . . . ?
C58 C59 C60 F25 -179.1(4) . . . . ?
F24 C59 C60 C55 179.7(4) . . . . ?
C58 C59 C60 C55 -0.6(6) . . . . ?
C1 C30 C61 C66 -51.7(5) . . . . ?
C29 C30 C61 C66 128.1(4) . . . . ?
C1 C30 C61 C62 133.0(4) . . . . ?
C29 C30 C61 C62 -47.2(5) . . . . ?
C66 C61 C62 F26 174.4(3) . . . . ?
C30 C61 C62 F26 -10.0(5) . . . . ?
C66 C61 C62 C63 -4.3(6) . . . . ?
C30 C61 C62 C63 171.3(4) . . . . ?
F26 C62 C63 F27 4.3(6) . . . . ?
C61 C62 C63 F27 -177.0(3) . . . . ?
F26 C62 C63 C64 -175.0(4) . . . . ?
C61 C62 C63 C64 3.7(6) . . . . ?
F27 C63 C64 F28 -0.3(6) . . . . ?
C62 C63 C64 F28 179.0(4) . . . . ?
F27 C63 C64 C65 -179.7(4) . . . . ?
C62 C63 C64 C65 -0.4(7) . . . . ?
F28 C64 C65 F29 0.6(7) . . . . ?
C63 C64 C65 F29 -180.0(4) . . . . ?
F28 C64 C65 C66 178.5(4) . . . . ?
C63 C64 C65 C66 -2.1(7) . . . . ?
F29 C65 C66 F30 0.4(6) . . . . ?
C64 C65 C66 F30 -177.4(4) . . . . ?
F29 C65 C66 C61 179.2(4) . . . . ?
C64 C65 C66 C61 1.4(6) . . . . ?
C62 C61 C66 F30 -179.5(3) . . . . ?
C30 C61 C66 F30 5.0(6) . . . . ?
C62 C61 C66 C65 1.8(6) . . . . ?
C30 C61 C66 C65 -173.7(4) . . . . ?
C3 C2 C67 C72 111.6(5) . . . . ?
C1 C2 C67 C72 -60.9(6) . . . . ?
C3 C2 C67 C68 -72.0(6) . . . . ?
C1 C2 C67 C68 115.5(4) . . . . ?
C72 C67 C68 C69 0.1(6) . . . . ?
C2 C67 C68 C69 -176.4(4) . . . . ?
C67 C68 C69 C70 -0.8(6) . . . . ?
C68 C69 C70 C71 0.7(7) . . . . ?
C69 C70 C71 C72 0.1(7) . . . . ?
C68 C67 C72 C71 0.7(6) . . . . ?
C2 C67 C72 C71 177.2(4) . . . . ?
C70 C71 C72 C67 -0.8(6) . . . . ?
C2 C3 C73 C74 69.4(6) . . . . ?
C4 C3 C73 C74 -119.5(5) . . . . ?
C2 C3 C73 C78 -110.2(5) . . . . ?
C4 C3 C73 C78 60.9(6) . . . . ?
C78 C73 C74 C75 -1.0(7) . . . . ?
C3 C73 C74 C75 179.4(4) . . . . ?
C73 C74 C75 C76 0.9(7) . . . . ?
C74 C75 C76 C77 0.3(7) . . . . ?
C75 C76 C77 C78 -1.3(7) . . . . ?
C76 C77 C78 C73 1.3(7) . . . . ?
C74 C73 C78 C77 -0.1(7) . . . . ?
C3 C73 C78 C77 179.5(4) . . . . ?
C18 C17 C79 C84 54.0(5) . . . . ?
C16 C17 C79 C84 -126.8(4) . . . . ?
C18 C17 C79 C80 -128.5(4) . . . . ?
C16 C17 C79 C80 50.7(5) . . . . ?
C84 C79 C80 C81 2.6(6) . . . . ?
C17 C79 C80 C81 -174.9(3) . . . . ?
C79 C80 C81 C82 -1.5(6) . . . . ?
C80 C81 C82 C83 -0.5(6) . . . . ?
C81 C82 C83 C84 1.3(6) . . . . ?
C82 C83 C84 C79 -0.1(6) . . . . ?
C80 C79 C84 C83 -1.8(6) . . . . ?
C17 C79 C84 C83 175.7(4) . . . . ?
C17 C18 C85 C90 -112.3(5) . . . . ?
C19 C18 C85 C90 66.6(5) . . . . ?
C17 C18 C85 C86 66.7(5) . . . . ?
C19 C18 C85 C86 -114.4(4) . . . . ?
C90 C85 C86 C87 -0.6(6) . . . . ?
C18 C85 C86 C87 -179.6(4) . . . . ?
C85 C86 C87 C88 0.0(6) . . . . ?
C86 C87 C88 C89 0.5(7) . . . . ?
C87 C88 C89 C90 -0.4(7) . . . . ?
C86 C85 C90 C89 0.7(6) . . . . ?
C18 C85 C90 C89 179.7(4) . . . . ?
C88 C89 C90 C85 -0.2(6) . . . . ?
F32 C91 C92 O1 27.4(7) . . . . ?
F33 C91 C92 O1 -91.5(6) . . . . ?
F31 C91 C92 O1 147.9(5) . . . . ?
F32 C91 C92 O2 -153.1(5) . . . . ?
F33 C91 C92 O2 88.0(6) . . . . ?
F31 C91 C92 O2 -32.6(7) . . . . ?
F35 C93 C94 O4 125.1(7) . . . . ?
F36 C93 C94 O4 -1.8(7) . . . . ?
F34 C93 C94 O4 -120.2(5) . . . . ?
F35 C93 C94 O3 -56.6(8) . . . . ?
F36 C93 C94 O3 176.6(5) . . . . ?
F34 C93 C94 O3 58.1(6) . . . . ?
F38 C95 C96 O6 159.3(4) . . . . ?
F39 C95 C96 O6 37.1(6) . . . . ?
F37 C95 C96 O6 -81.2(5) . . . . ?
F38 C95 C96 O5 -23.1(6) . . . . ?
F39 C95 C96 O5 -145.3(5) . . . . ?
F37 C95 C96 O5 96.4(5) . . . . ?
C30 C1 N1 C4 -180.0(4) . . . . ?
C2 C1 N1 C4 1.4(4) . . . . ?
C5 C4 N1 C1 170.5(4) . . . . ?
C3 C4 N1 C1 -2.9(4) . . . . ?
C5 C6 N2 C9 -173.2(4) . . . . ?
C7 C6 N2 C9 1.6(5) . . . . ?
C10 C9 N2 C6 179.8(4) . . . . ?
C8 C9 N2 C6 0.1(4) . . . . ?
C10 C11 N3 C14 173.9(4) . . . . ?
C12 C11 N3 C14 -2.5(4) . . . . ?
C15 C14 N3 C11 -165.4(4) . . . . ?
C13 C14 N3 C11 3.6(4) . . . . ?
C18 C19 N4 C16 1.6(4) . . . . ?
C20 C19 N4 C16 -176.6(3) . . . . ?
C15 C16 N4 C19 179.6(3) . . . . ?
C17 C16 N4 C19 -0.3(4) . . . . ?
C25 C24 N5 C21 -178.6(4) . . . . ?
C23 C24 N5 C21 1.5(5) . . . . ?
C20 C21 N5 C24 177.6(4) . . . . ?
C22 C21 N5 C24 -1.8(5) . . . . ?
C30 C29 N6 C26 169.0(4) . . . . ?
C28 C29 N6 C26 -3.4(4) . . . . ?
C25 C26 N6 C29 -176.8(4) . . . . ?
C27 C26 N6 C29 3.0(4) . . . . ?
F21 C56 C55 C60 179.4(4) . . . . ?
C57 C56 C55 C60 -0.9(6) . . . . ?
F21 C56 C55 C25 0.5(6) . . . . ?
C57 C56 C55 C25 -179.8(4) . . . . ?
F25 C60 C55 C56 179.4(3) . . . . ?
C59 C60 C55 C56 1.1(6) . . . . ?
F25 C60 C55 C25 -1.6(6) . . . . ?
C59 C60 C55 C25 180.0(4) . . . . ?
C24 C25 C55 C56 -105.1(5) . . . . ?
C26 C25 C55 C56 71.3(5) . . . . ?
C24 C25 C55 C60 76.0(5) . . . . ?
C26 C25 C55 C60 -107.5(5) . . . . ?
O7 C97 C98 F42 -103.0(5) . . . . ?
O8 C97 C98 F42 75.3(5) . . . . ?
O7 C97 C98 F41 136.3(4) . . . . ?
O8 C97 C98 F41 -45.4(5) . . . . ?
O7 C97 C98 F40 16.4(6) . . . . ?
O8 C97 C98 F40 -165.2(4) . . . . ?
